data_4101706
loop_
_publ_author_name
'Kaufhold, Oliver'
'Stasch, Andreas'
'Pape, Tania'
'Hepp, Alexander'
'Edwards, Peter G.'
'Newman, Paul D.'
'Hahn, F. Ekkehardt'

_publ_section_title
;
 Metal template controlled formation of [11]ane-P2C(NHC) macrocycles.
;
_journal_issue 1
_journal_name_full 'Journal of the American Chemical Society'
_journal_page_first 306
_journal_page_last 317
_journal_paper_doi 10.1021/ja807333f
_journal_volume 131
_journal_year 2009
_chemical_formula_sum 'C43 H34 Cl4 F4 N4 O6 P2 Re2'
_chemical_formula_weight 1354.88
_chemical_name_systematic
; 
 ? 
;
_space_group_IT_number 2
_symmetry_cell_setting triclinic
_symmetry_space_group_name_Hall '-P 1'
_symmetry_space_group_name_H-M 'P -1'
_atom_sites_solution_hydrogens geom
_atom_sites_solution_primary direct
_atom_sites_solution_secondary difmap
_audit_creation_method SHELXL-97
_cell_angle_alpha 91.16(3)
_cell_angle_beta 103.05(3)
_cell_angle_gamma 104.05(3)
_cell_formula_units_Z 2
_cell_length_a 11.465(2)
_cell_length_b 11.577(2)
_cell_length_c 18.720(4)
_cell_measurement_temperature 150(2)
_cell_volume 2340.7(9)
_computing_structure_refinement 'SHELXL-97 (Sheldrick, 1997)'
_computing_structure_solution 'SHELXS-97 (Sheldrick, 1990)'
_diffrn_ambient_temperature 150(2)
_diffrn_measured_fraction_theta_full 0.988
_diffrn_measured_fraction_theta_max 0.988
_diffrn_measurement_device_type 'Nonius Kappa CCD'
_diffrn_radiation_monochromator graphite
_diffrn_radiation_source 'fine-focus sealed tube'
_diffrn_radiation_type MoK\a
_diffrn_radiation_wavelength 0.71073
_diffrn_reflns_av_R_equivalents 0.0277
_diffrn_reflns_av_sigmaI/netI 0.0483
_diffrn_reflns_limit_h_max 14
_diffrn_reflns_limit_h_min -14
_diffrn_reflns_limit_k_max 14
_diffrn_reflns_limit_k_min -14
_diffrn_reflns_limit_l_max 23
_diffrn_reflns_limit_l_min -23
_diffrn_reflns_number 16690
_diffrn_reflns_theta_full 26.00
_diffrn_reflns_theta_max 26.00
_diffrn_reflns_theta_min 2.92
_exptl_absorpt_coefficient_mu 5.531
_exptl_absorpt_correction_T_max 0.762
_exptl_absorpt_correction_T_min 0.548
_exptl_absorpt_correction_type multi-scan
_exptl_absorpt_process_details 'Sortav (Blessing, 1995)'
_exptl_crystal_colour colourless
_exptl_crystal_density_diffrn 1.922
_exptl_crystal_density_method 'not measured'
_exptl_crystal_description block
_exptl_crystal_F_000 1304
_exptl_crystal_size_max 0.18
_exptl_crystal_size_mid 0.15
_exptl_crystal_size_min 0.10
_refine_diff_density_max 1.550
_refine_diff_density_min -1.298
_refine_diff_density_rms 0.123
_refine_ls_extinction_method none
_refine_ls_goodness_of_fit_ref 1.033
_refine_ls_hydrogen_treatment constr
_refine_ls_matrix_type full
_refine_ls_number_parameters 592
_refine_ls_number_reflns 9094
_refine_ls_number_restraints 9
_refine_ls_restrained_S_all 1.036
_refine_ls_R_factor_all 0.0393
_refine_ls_R_factor_gt 0.0308
_refine_ls_shift/su_max 0.003
_refine_ls_shift/su_mean 0.000
_refine_ls_structure_factor_coef Fsqd
_refine_ls_weighting_details 'calc w=1/[\s^2^(Fo^2^)+(0.0000P)^2^+7.0948P] where P=(Fo^2^+2Fc^2^)/3'
_refine_ls_weighting_scheme calc
_refine_ls_wR_factor_gt 0.0625
_refine_ls_wR_factor_ref 0.0658
_reflns_number_gt 7813
_reflns_number_total 9094
_reflns_threshold_expression >2sigma(I)
_cod_data_source_file ja807333f_si_008.cif
_cod_data_source_block asPGE06
_cod_depositor_comments
;
The following automatic conversions were performed:

'_exptl_absorpt_correction_type' value 'multi scan' changed to
'multi-scan' according to the built-in table from CIF Core dictionary
named 'cif_core.dic' version 2.4.1 from 2010-06-29.

Automatic conversion script
Id: cif_fix_values 1673 2011-04-08 12:14:43Z adriana 
;
_cod_original_cell_volume 2340.7(8)
_cod_original_sg_symbol_H-M P-1
_cod_database_code 4101706

loop_
_symmetry_equiv_pos_as_xyz
'x, y, z'
'-x, -y, -z'

loop_
_atom_site_label
_atom_site_type_symbol
_atom_site_fract_x
_atom_site_fract_y
_atom_site_fract_z
_atom_site_U_iso_or_equiv
_atom_site_adp_type
_atom_site_occupancy
_atom_site_symmetry_multiplicity
_atom_site_calc_flag
_atom_site_refinement_flags
_atom_site_disorder_assembly
_atom_site_disorder_group
Re1 Re 0.705229(16) 1.067580(16) 0.166901(10) 0.01883(6) Uani 1 1 d . . .
Cl1 Cl 0.31774(13) 0.86816(14) 0.44694(8) 0.0340(3) Uani 0.90 1 d P A 1
P1 P 0.91891(11) 1.15636(11) 0.22999(6) 0.0186(3) Uani 1 1 d . . .
F1 F 1.0195(3) 1.1276(3) 0.09880(15) 0.0386(8) Uani 1 1 d . . .
O1 O 0.4319(3) 0.9910(3) 0.0777(2) 0.0411(10) Uani 1 1 d . . .
N1 N 0.6624(3) 1.2008(4) 0.3072(2) 0.0245(9) Uani 1 1 d . . .
H1 H 0.7199 1.2652 0.3040 0.029 Uiso 1 1 calc R . .
C1 C 0.6350(4) 1.1038(4) 0.2626(3) 0.0222(10) Uani 1 1 d . . .
Re2 Re 0.321823(17) 0.663346(17) 0.404126(10) 0.02242(6) Uani 1 1 d D . .
Cl2 Cl 0.38781(11) 0.74793(11) 0.29270(7) 0.0282(3) Uani 1 1 d . A .
P2 P 0.72370(10) 1.26928(10) 0.12807(6) 0.0181(2) Uani 1 1 d . . .
F2 F 0.8702(3) 0.9980(3) 0.35203(16) 0.0377(7) Uani 1 1 d . . .
O2 O 0.7112(4) 0.8222(3) 0.2285(2) 0.0433(10) Uani 1 1 d . . .
N2 N 0.5494(4) 1.0223(4) 0.2850(2) 0.0347(11) Uani 1 1 d . . .
H2 H 0.5126 0.9519 0.2611 0.042 Uiso 1 1 calc R . .
C2 C 0.5891(5) 1.1930(5) 0.3632(3) 0.0339(13) Uani 1 1 d . . .
H2A H 0.5301 1.2440 0.3532 0.041 Uiso 1 1 calc R . .
H2B H 0.6429 1.2156 0.4133 0.041 Uiso 1 1 calc R . .
Cl3 Cl 0.88206(19) 0.74665(16) 0.11878(12) 0.0716(5) Uani 1 1 d . . .
F3 F 0.4661(2) 1.2367(3) 0.14802(16) 0.0327(7) Uani 1 1 d . . .
O3 O 0.7807(4) 0.9747(3) 0.0317(2) 0.0390(9) Uani 1 1 d . . .
N3 N 0.5776(5) 0.8203(5) 0.4924(3) 0.0520(14) Uani 1 1 d . . .
H3 H 0.5432 0.8797 0.4962 0.062 Uiso 1 1 calc R A .
C3 C 0.5224(6) 1.0614(5) 0.3532(3) 0.0467(16) Uani 1 1 d . . .
H3A H 0.5555 1.0182 0.3950 0.056 Uiso 1 1 calc R . .
H3B H 0.4323 1.0495 0.3478 0.056 Uiso 1 1 calc R . .
Cl4 Cl 0.75247(18) 0.6258(2) -0.02583(10) 0.0740(6) Uani 1 1 d . . .
F4 F 0.8207(2) 1.2273(3) -0.00435(15) 0.0312(7) Uani 1 1 d . . .
O4 O 0.3356(4) 0.4190(5) 0.3547(3) 0.0430(12) Uani 0.90 1 d PD A 1
N4 N 0.5959(4) 0.6498(5) 0.4622(3) 0.0603(16) Uani 1 1 d . . .
H4 H 0.5750 0.5733 0.4475 0.072 Uiso 1 1 calc R A .
C4 C 0.5319(5) 1.0166(4) 0.1110(3) 0.0266(11) Uani 1 1 d . . .
O5 O 0.2562(4) 0.5507(3) 0.5407(2) 0.0401(9) Uani 1 1 d . . .
C5 C 0.7093(4) 0.9116(5) 0.2051(3) 0.0286(11) Uani 1 1 d . . .
O6 O 0.0447(3) 0.6166(4) 0.3227(2) 0.0442(10) Uani 1 1 d . . .
C6 C 0.7564(4) 1.0156(4) 0.0809(3) 0.0272(11) Uani 1 1 d . . .
C7 C 0.9737(4) 1.2983(4) 0.1926(2) 0.0197(10) Uani 1 1 d . . .
C8 C 0.8876(4) 1.3457(4) 0.1446(2) 0.0218(10) Uani 1 1 d . . .
C9 C 0.9287(4) 1.4506(4) 0.1124(3) 0.0275(11) Uani 1 1 d . . .
H9 H 0.8712 1.4817 0.0786 0.033 Uiso 1 1 calc R . .
C10 C 1.0534(4) 1.5097(5) 0.1297(3) 0.0334(13) Uani 1 1 d . . .
H10 H 1.0807 1.5816 0.1079 0.040 Uiso 1 1 calc R . .
C11 C 1.1384(4) 1.4648(5) 0.1785(3) 0.0299(12) Uani 1 1 d . . .
H11 H 1.2235 1.5063 0.1907 0.036 Uiso 1 1 calc R . .
C12 C 1.0987(4) 1.3589(4) 0.2093(3) 0.0249(11) Uani 1 1 d . . .
H12 H 1.1571 1.3273 0.2422 0.030 Uiso 1 1 calc R . .
C13 C 1.0364(4) 1.0779(4) 0.2220(3) 0.0228(10) Uani 1 1 d . . .
C14 C 1.0729(5) 1.0724(5) 0.1563(3) 0.0293(12) Uani 1 1 d . . .
C15 C 1.1599(5) 1.0151(5) 0.1453(3) 0.0396(14) Uani 1 1 d . . .
H15 H 1.1831 1.0152 0.0997 0.048 Uiso 1 1 calc R . .
C16 C 1.2123(5) 0.9577(5) 0.2027(3) 0.0431(15) Uani 1 1 d . . .
H16 H 1.2735 0.9181 0.1969 0.052 Uiso 1 1 calc R . .
C18 C 1.0918(4) 1.0184(4) 0.2785(3) 0.0271(11) Uani 1 1 d . . .
H18 H 1.0705 1.0202 0.3246 0.033 Uiso 1 1 calc R . .
C19 C 0.9479(4) 1.1991(4) 0.3287(3) 0.0227(10) Uani 1 1 d . . .
C20 C 0.9126(4) 1.1158(5) 0.3770(3) 0.0267(11) Uani 1 1 d . . .
C21 C 0.9167(5) 1.1457(6) 0.4497(3) 0.0373(13) Uani 1 1 d . . .
H21 H 0.8942 1.0856 0.4814 0.045 Uiso 1 1 calc R . .
C22 C 0.9540(5) 1.2646(6) 0.4750(3) 0.0406(14) Uani 1 1 d . . .
H22 H 0.9558 1.2872 0.5243 0.049 Uiso 1 1 calc R . .
C23 C 0.9887(5) 1.3509(5) 0.4288(3) 0.0341(13) Uani 1 1 d . . .
H23 H 1.0148 1.4327 0.4465 0.041 Uiso 1 1 calc R . .
C24 C 0.9856(4) 1.3185(5) 0.3570(3) 0.0267(11) Uani 1 1 d . . .
H24 H 1.0098 1.3791 0.3258 0.032 Uiso 1 1 calc R . .
C25 C 0.6650(4) 1.3701(4) 0.1791(2) 0.0206(10) Uani 1 1 d . . .
C26 C 0.5422(4) 1.3397(4) 0.1845(3) 0.0258(11) Uani 1 1 d . . .
C27 C 0.4938(5) 1.4080(5) 0.2254(3) 0.0345(13) Uani 1 1 d . . .
H27 H 0.4090 1.3848 0.2267 0.041 Uiso 1 1 calc R . .
C28 C 0.5713(6) 1.5107(5) 0.2643(3) 0.0383(14) Uani 1 1 d . . .
H28 H 0.5395 1.5589 0.2928 0.046 Uiso 1 1 calc R . .
C29 C 0.6954(5) 1.5448(5) 0.2624(3) 0.0360(13) Uani 1 1 d . . .
H29 H 0.7485 1.6154 0.2899 0.043 Uiso 1 1 calc R . .
C30 C 0.7413(5) 1.4748(4) 0.2198(3) 0.0268(11) Uani 1 1 d . . .
H30 H 0.8261 1.4984 0.2184 0.032 Uiso 1 1 calc R . .
C31 C 0.6610(4) 1.2926(4) 0.0316(2) 0.0193(10) Uani 1 1 d . . .
C32 C 0.7167(4) 1.2681(4) -0.0233(3) 0.0214(10) Uani 1 1 d . . .
C33 C 0.6730(4) 1.2831(4) -0.0959(3) 0.0251(11) Uani 1 1 d . . .
H33 H 0.7154 1.2666 -0.1315 0.030 Uiso 1 1 calc R . .
C34 C 0.5666(4) 1.3224(5) -0.1170(3) 0.0294(12) Uani 1 1 d . . .
H34 H 0.5346 1.3324 -0.1673 0.035 Uiso 1 1 calc R . .
C35 C 0.5069(5) 1.3470(5) -0.0641(3) 0.0355(13) Uani 1 1 d . . .
H35 H 0.4331 1.3730 -0.0782 0.043 Uiso 1 1 calc R . .
C36 C 0.5546(4) 1.3338(5) 0.0096(3) 0.0282(11) Uani 1 1 d . . .
H36 H 0.5141 1.3531 0.0455 0.034 Uiso 1 1 calc R . .
C37 C 0.5164(4) 0.7140(4) 0.4567(3) 0.0275(11) Uani 1 1 d . A .
C38 C 0.7251(5) 0.7171(6) 0.4956(4) 0.063(2) Uani 1 1 d . A .
H38A H 0.7654 0.6740 0.5350 0.075 Uiso 1 1 calc R . .
H38B H 0.7746 0.7320 0.4581 0.075 Uiso 1 1 calc R . .
C39 C 0.7096(6) 0.8269(7) 0.5249(5) 0.079(3) Uani 1 1 d . A .
H39A H 0.7643 0.8971 0.5095 0.094 Uiso 1 1 calc R . .
H39B H 0.7272 0.8311 0.5793 0.094 Uiso 1 1 calc R . .
C40 C 0.3338(5) 0.5025(5) 0.3705(3) 0.0198(14) Uani 0.90 1 d PD A 1
C41 C 0.2800(4) 0.5956(5) 0.4891(3) 0.0293(12) Uani 1 1 d . A .
C42 C 0.1471(5) 0.6327(5) 0.3516(3) 0.0294(12) Uani 1 1 d . A .
C43 C 0.8838(7) 0.7415(6) 0.0274(5) 0.086(3) Uani 1 1 d . . .
H43A H 0.9619 0.7247 0.0216 0.103 Uiso 1 1 calc R . .
H43B H 0.8802 0.8200 0.0083 0.103 Uiso 1 1 calc R . .
C17 C 1.1771(5) 0.9568(5) 0.2691(3) 0.0381(13) Uani 1 1 d . . .
H17 H 1.2114 0.9141 0.3077 0.046 Uiso 1 1 calc R . .
Cl1A Cl 0.3653(5) 0.4784(5) 0.3548(3) 0.018(4) Uani 0.10 1 d PRDU A 2

loop_
_atom_site_aniso_label
_atom_site_aniso_U_11
_atom_site_aniso_U_22
_atom_site_aniso_U_33
_atom_site_aniso_U_23
_atom_site_aniso_U_13
_atom_site_aniso_U_12
Re1 0.02075(10) 0.01484(10) 0.01863(10) 0.00086(8) 0.00148(8) 0.00329(7)
Cl1 0.0364(8) 0.0396(9) 0.0255(7) 0.0092(6) 0.0088(6) 0.0067(7)
P1 0.0197(6) 0.0183(6) 0.0173(6) 0.0022(5) 0.0024(5) 0.0055(5)
F1 0.0458(18) 0.058(2) 0.0227(16) 0.0125(15) 0.0102(14) 0.0304(16)
O1 0.026(2) 0.031(2) 0.051(3) -0.0028(19) -0.0133(18) 0.0013(17)
N1 0.024(2) 0.023(2) 0.024(2) 0.0022(18) 0.0070(17) -0.0005(17)
C1 0.019(2) 0.022(3) 0.021(3) 0.003(2) -0.0005(19) 0.0007(19)
Re2 0.02280(11) 0.02282(11) 0.02013(11) 0.00075(8) 0.00371(8) 0.00432(8)
Cl2 0.0349(7) 0.0256(6) 0.0258(6) 0.0025(5) 0.0115(5) 0.0069(5)
P2 0.0182(6) 0.0161(6) 0.0188(6) 0.0019(5) 0.0024(5) 0.0037(5)
F2 0.0458(18) 0.0309(17) 0.0311(17) 0.0075(14) 0.0083(14) 0.0001(14)
O2 0.053(2) 0.020(2) 0.048(3) 0.0141(19) -0.003(2) 0.0077(18)
N2 0.038(2) 0.032(3) 0.029(2) -0.002(2) 0.015(2) -0.008(2)
C2 0.033(3) 0.045(3) 0.029(3) 0.007(3) 0.014(2) 0.012(3)
Cl3 0.0929(14) 0.0421(10) 0.0808(14) 0.0023(9) 0.0134(11) 0.0258(10)
F3 0.0231(14) 0.0350(18) 0.0385(18) -0.0009(14) 0.0077(13) 0.0044(13)
O3 0.057(3) 0.042(2) 0.026(2) -0.0043(18) 0.0083(18) 0.030(2)
N3 0.044(3) 0.046(3) 0.061(4) -0.005(3) 0.006(3) 0.008(3)
C3 0.051(4) 0.047(4) 0.036(3) 0.001(3) 0.021(3) -0.009(3)
Cl4 0.0730(12) 0.1161(18) 0.0518(11) 0.0160(11) 0.0174(9) 0.0565(13)
F4 0.0329(16) 0.0417(18) 0.0272(16) 0.0059(14) 0.0119(13) 0.0202(14)
O4 0.030(3) 0.063(4) 0.035(3) 0.006(3) 0.013(2) 0.005(3)
N4 0.036(3) 0.048(3) 0.088(4) 0.002(3) -0.003(3) 0.011(3)
C4 0.037(3) 0.015(2) 0.029(3) 0.004(2) 0.010(2) 0.007(2)
O5 0.054(2) 0.037(2) 0.030(2) 0.0116(18) 0.0168(19) 0.0073(19)
C5 0.026(3) 0.025(3) 0.028(3) -0.001(2) -0.002(2) 0.002(2)
O6 0.024(2) 0.046(3) 0.055(3) -0.001(2) -0.0036(19) 0.0067(18)
C6 0.029(3) 0.024(3) 0.028(3) 0.004(2) 0.000(2) 0.011(2)
C7 0.022(2) 0.024(3) 0.016(2) 0.002(2) 0.0060(19) 0.009(2)
C8 0.021(2) 0.021(3) 0.020(2) -0.002(2) 0.0023(19) 0.003(2)
C9 0.024(3) 0.024(3) 0.033(3) 0.010(2) 0.005(2) 0.005(2)
C10 0.027(3) 0.028(3) 0.043(3) 0.011(3) 0.007(2) 0.003(2)
C11 0.019(2) 0.031(3) 0.038(3) 0.009(2) 0.009(2) 0.001(2)
C12 0.019(2) 0.032(3) 0.021(3) 0.002(2) 0.000(2) 0.007(2)
C13 0.025(2) 0.022(3) 0.021(3) 0.000(2) 0.002(2) 0.010(2)
C14 0.033(3) 0.039(3) 0.016(3) 0.000(2) 0.002(2) 0.013(2)
C15 0.043(3) 0.055(4) 0.031(3) -0.001(3) 0.012(3) 0.028(3)
C16 0.038(3) 0.050(4) 0.049(4) -0.001(3) 0.004(3) 0.031(3)
C18 0.030(3) 0.031(3) 0.023(3) 0.000(2) 0.005(2) 0.012(2)
C19 0.019(2) 0.028(3) 0.020(2) 0.001(2) 0.0013(19) 0.008(2)
C20 0.022(2) 0.032(3) 0.022(3) -0.003(2) 0.002(2) 0.002(2)
C21 0.036(3) 0.052(4) 0.025(3) 0.008(3) 0.011(2) 0.010(3)
C22 0.035(3) 0.065(4) 0.022(3) -0.008(3) 0.007(2) 0.015(3)
C23 0.027(3) 0.040(3) 0.034(3) -0.012(3) 0.005(2) 0.008(2)
C24 0.025(3) 0.029(3) 0.025(3) -0.001(2) 0.007(2) 0.004(2)
C25 0.024(2) 0.020(2) 0.021(2) 0.005(2) 0.005(2) 0.010(2)
C26 0.029(3) 0.024(3) 0.025(3) 0.003(2) 0.005(2) 0.009(2)
C27 0.040(3) 0.044(3) 0.032(3) 0.010(3) 0.015(3) 0.026(3)
C28 0.063(4) 0.037(3) 0.028(3) 0.007(3) 0.015(3) 0.032(3)
C29 0.057(4) 0.022(3) 0.029(3) 0.000(2) 0.007(3) 0.014(3)
C30 0.033(3) 0.023(3) 0.026(3) 0.003(2) 0.006(2) 0.009(2)
C31 0.020(2) 0.017(2) 0.020(2) 0.0037(19) 0.0063(19) 0.0024(19)
C32 0.019(2) 0.016(2) 0.026(3) 0.002(2) 0.003(2) 0.0016(19)
C33 0.032(3) 0.021(3) 0.020(3) -0.002(2) 0.009(2) 0.000(2)
C34 0.030(3) 0.030(3) 0.022(3) 0.006(2) 0.000(2) 0.004(2)
C35 0.028(3) 0.050(4) 0.031(3) 0.007(3) 0.003(2) 0.019(3)
C36 0.025(3) 0.041(3) 0.021(3) 0.004(2) 0.002(2) 0.015(2)
C37 0.028(3) 0.023(3) 0.029(3) 0.003(2) 0.001(2) 0.007(2)
C38 0.025(3) 0.052(4) 0.099(6) 0.012(4) -0.004(3) 0.004(3)
C39 0.034(4) 0.062(5) 0.119(7) -0.007(5) -0.017(4) 0.007(4)
C40 0.016(3) 0.023(3) 0.012(3) 0.007(3) 0.000(2) -0.008(3)
C41 0.027(3) 0.024(3) 0.032(3) -0.004(2) 0.002(2) 0.004(2)
C42 0.037(3) 0.026(3) 0.027(3) 0.000(2) 0.009(2) 0.011(2)
C43 0.082(5) 0.048(4) 0.170(9) 0.052(5) 0.090(6) 0.038(4)
C17 0.044(3) 0.037(3) 0.036(3) 0.006(3) 0.004(3) 0.021(3)
Cl1A 0.015(5) 0.018(5) 0.021(5) 0.003(4) 0.010(4) -0.001(4)

loop_
_atom_type_symbol
_atom_type_description
_atom_type_scat_dispersion_real
_atom_type_scat_dispersion_imag
_atom_type_scat_source
C C 0.0033 0.0016 'International Tables Vol C Tables 4.2.6.8 and 6.1.1.4'
H H 0.0000 0.0000 'International Tables Vol C Tables 4.2.6.8 and 6.1.1.4'
N N 0.0061 0.0033 'International Tables Vol C Tables 4.2.6.8 and 6.1.1.4'
O O 0.0106 0.0060 'International Tables Vol C Tables 4.2.6.8 and 6.1.1.4'
F F 0.0171 0.0103 'International Tables Vol C Tables 4.2.6.8 and 6.1.1.4'
P P 0.1023 0.0942 'International Tables Vol C Tables 4.2.6.8 and 6.1.1.4'
Cl Cl 0.1484 0.1585 'International Tables Vol C Tables 4.2.6.8 and 6.1.1.4'
Re Re -1.0185 7.2310 'International Tables Vol C Tables 4.2.6.8 and 6.1.1.4'

loop_
_geom_angle_atom_site_label_1
_geom_angle_atom_site_label_2
_geom_angle_atom_site_label_3
_geom_angle
_geom_angle_site_symmetry_1
_geom_angle_site_symmetry_3
_geom_angle_publ_flag
C6 Re1 C5 88.5(2) . . ?
C6 Re1 C4 89.2(2) . . ?
C5 Re1 C4 95.0(2) . . ?
C6 Re1 C1 173.19(19) . . ?
C5 Re1 C1 86.03(19) . . ?
C4 Re1 C1 87.23(19) . . ?
C6 Re1 P1 91.07(15) . . ?
C5 Re1 P1 92.60(15) . . ?
C4 Re1 P1 172.40(14) . . ?
C1 Re1 P1 93.22(12) . . ?
C6 Re1 P2 92.07(14) . . ?
C5 Re1 P2 173.58(14) . . ?
C4 Re1 P2 91.41(14) . . ?
C1 Re1 P2 93.82(13) . . ?
P1 Re1 P2 80.99(5) . . ?
C7 P1 C13 102.4(2) . . ?
C7 P1 C19 102.8(2) . . ?
C13 P1 C19 105.2(2) . . ?
C7 P1 Re1 109.31(15) . . ?
C13 P1 Re1 118.90(16) . . ?
C19 P1 Re1 116.22(15) . . ?
C1 N1 C2 114.6(4) . . ?
N1 C1 N2 107.1(4) . . ?
N1 C1 Re1 130.6(3) . . ?
N2 C1 Re1 122.3(4) . . ?
C41 Re2 C42 92.2(2) . . ?
C41 Re2 C40 88.0(2) . . ?
C42 Re2 C40 92.7(2) . . ?
C41 Re2 C37 92.4(2) . . ?
C42 Re2 C37 174.15(19) . . ?
C40 Re2 C37 91.1(2) . . ?
C41 Re2 Cl1 93.09(16) . . ?
C42 Re2 Cl1 89.78(15) . . ?
C40 Re2 Cl1 177.26(16) . . ?
C37 Re2 Cl1 86.30(14) . . ?
C41 Re2 Cl2 176.67(15) . . ?
C42 Re2 Cl2 90.48(15) . . ?
C40 Re2 Cl2 89.88(16) . . ?
C37 Re2 Cl2 85.12(14) . . ?
Cl1 Re2 Cl2 88.95(5) . . ?
C41 Re2 Cl1A 94.9(2) . . ?
C42 Re2 Cl1A 97.97(19) . . ?
C40 Re2 Cl1A 8.9(2) . . ?
C37 Re2 Cl1A 85.31(18) . . ?
Cl1 Re2 Cl1A 168.64(13) . . ?
Cl2 Re2 Cl1A 82.73(13) . . ?
C8 P2 C25 102.2(2) . . ?
C8 P2 C31 103.7(2) . . ?
C25 P2 C31 103.0(2) . . ?
C8 P2 Re1 108.65(16) . . ?
C25 P2 Re1 117.02(15) . . ?
C31 P2 Re1 120.10(15) . . ?
C1 N2 C3 113.6(4) . . ?
N1 C2 C3 101.2(4) . . ?
C37 N3 C39 112.4(5) . . ?
N2 C3 C2 102.3(4) . . ?
C37 N4 C38 113.8(5) . . ?
O1 C4 Re1 177.6(4) . . ?
O2 C5 Re1 178.5(5) . . ?
O3 C6 Re1 173.7(4) . . ?
C12 C7 C8 119.6(4) . . ?
C12 C7 P1 121.7(3) . . ?
C8 C7 P1 118.7(3) . . ?
C9 C8 C7 119.5(4) . . ?
C9 C8 P2 121.9(4) . . ?
C7 C8 P2 118.6(3) . . ?
C10 C9 C8 120.2(4) . . ?
C11 C10 C9 120.5(5) . . ?
C10 C11 C12 119.7(4) . . ?
C11 C12 C7 120.6(4) . . ?
C14 C13 C18 116.1(4) . . ?
C14 C13 P1 120.4(4) . . ?
C18 C13 P1 123.5(4) . . ?
F1 C14 C15 117.5(4) . . ?
F1 C14 C13 118.3(4) . . ?
C15 C14 C13 124.3(5) . . ?
C16 C15 C14 117.6(5) . . ?
C15 C16 C17 120.9(5) . . ?
C17 C18 C13 121.5(5) . . ?
C20 C19 C24 115.9(4) . . ?
C20 C19 P1 121.1(4) . . ?
C24 C19 P1 122.1(4) . . ?
F2 C20 C21 117.7(5) . . ?
F2 C20 C19 118.8(4) . . ?
C21 C20 C19 123.4(5) . . ?
C22 C21 C20 118.5(5) . . ?
C21 C22 C23 120.2(5) . . ?
C24 C23 C22 120.1(5) . . ?
C23 C24 C19 121.8(5) . . ?
C26 C25 C30 116.4(4) . . ?
C26 C25 P2 120.5(4) . . ?
C30 C25 P2 122.8(3) . . ?
F3 C26 C27 118.1(4) . . ?
F3 C26 C25 118.4(4) . . ?
C27 C26 C25 123.6(5) . . ?
C28 C27 C26 118.4(5) . . ?
C27 C28 C29 120.8(5) . . ?
C28 C29 C30 119.5(5) . . ?
C29 C30 C25 121.2(5) . . ?
C32 C31 C36 116.6(4) . . ?
C32 C31 P2 121.2(3) . . ?
C36 C31 P2 122.2(3) . . ?
F4 C32 C33 118.1(4) . . ?
F4 C32 C31 118.6(4) . . ?
C33 C32 C31 123.4(4) . . ?
C32 C33 C34 119.4(4) . . ?
C33 C34 C35 119.3(5) . . ?
C34 C35 C36 120.3(5) . . ?
C35 C36 C31 121.0(5) . . ?
N4 C37 N3 106.7(5) . . ?
N4 C37 Re2 128.3(4) . . ?
N3 C37 Re2 125.0(4) . . ?
C39 C38 N4 102.5(5) . . ?
C38 C39 N3 103.1(6) . . ?
O4 C40 Re2 176.6(6) . . ?
O5 C41 Re2 177.5(5) . . ?
O6 C42 Re2 178.0(5) . . ?
Cl3 C43 Cl4 110.8(4) . . ?
C18 C17 C16 119.5(5) . . ?

loop_
_geom_bond_atom_site_label_1
_geom_bond_atom_site_label_2
_geom_bond_distance
_geom_bond_site_symmetry_2
_geom_bond_publ_flag
Re1 C6 1.964(5) . ?
Re1 C5 1.963(5) . ?
Re1 C4 1.965(5) . ?
Re1 C1 2.194(5) . ?
Re1 P1 2.4239(15) . ?
Re1 P2 2.4339(13) . ?
Cl1 Re2 2.5020(17) . ?
P1 C7 1.824(5) . ?
P1 C13 1.828(5) . ?
P1 C19 1.837(5) . ?
F1 C14 1.365(5) . ?
O1 C4 1.138(6) . ?
N1 C1 1.316(6) . ?
N1 C2 1.475(6) . ?
C1 N2 1.335(6) . ?
Re2 C41 1.895(5) . ?
Re2 C42 1.964(5) . ?
Re2 C40 2.000(6) . ?
Re2 C37 2.154(5) . ?
Re2 Cl2 2.5135(13) . ?
Re2 Cl1A 2.515(5) . ?
P2 C8 1.824(5) . ?
P2 C25 1.832(5) . ?
P2 C31 1.838(5) . ?
F2 C20 1.365(6) . ?
O2 C5 1.136(6) . ?
N2 C3 1.467(7) . ?
C2 C3 1.517(8) . ?
Cl3 C43 1.716(9) . ?
F3 C26 1.357(6) . ?
O3 C6 1.147(6) . ?
N3 C37 1.337(7) . ?
N3 C39 1.481(8) . ?
Cl4 C43 1.828(9) . ?
F4 C32 1.363(5) . ?
O4 C40 1.011(7) . ?
N4 C37 1.298(7) . ?
N4 C38 1.481(7) . ?
O5 C41 1.159(6) . ?
O6 C42 1.144(6) . ?
C7 C12 1.394(6) . ?
C7 C8 1.402(6) . ?
C8 C9 1.392(6) . ?
C9 C10 1.388(7) . ?
C10 C11 1.384(7) . ?
C11 C12 1.386(7) . ?
C13 C14 1.390(7) . ?
C13 C18 1.391(6) . ?
C14 C15 1.374(7) . ?
C15 C16 1.373(7) . ?
C16 C17 1.391(8) . ?
C18 C17 1.381(7) . ?
C19 C20 1.386(7) . ?
C19 C24 1.399(7) . ?
C20 C21 1.385(7) . ?
C21 C22 1.378(8) . ?
C22 C23 1.378(8) . ?
C23 C24 1.379(7) . ?
C25 C26 1.393(6) . ?
C25 C30 1.400(7) . ?
C26 C27 1.379(7) . ?
C27 C28 1.375(8) . ?
C28 C29 1.391(8) . ?
C29 C30 1.393(7) . ?
C31 C32 1.385(6) . ?
C31 C36 1.396(6) . ?
C32 C33 1.369(6) . ?
C33 C34 1.383(7) . ?
C34 C35 1.386(7) . ?
C35 C36 1.390(7) . ?
C38 C39 1.440(10) . ?
